data_7056566
loop_
_publ_author_name
'Budniak, Adam K.'
'Masny, Micha\/l'
'Prezelj, Kristina'
'Grzeszkiewicz, Miko\/laj'
'Gawraczy\'nski, Jakub'
'Dobrzycki, \/Lukasz'
'Cyra\'nski, Micha\/l K.'
'Ko\'zmi\'nski, Wiktor'
'Mazej, Zoran'
'Fija\/lkowski, Karol J.'
'Grochala, Wojciech'
'Leszczy\'nski, Piotr J.'

_publ_section_title
;
 Reconnaissance of reactivity of an Ag(ii)SO4 one-electron oxidizer
 towards naphthalene derivatives
;
_journal_name_full 'New J. Chem.'
_journal_paper_doi 10.1039/C7NJ02299A
_journal_year 2017
_chemical_formula_sum 'C40 H24 Br0.55 F3.45'
_chemical_formula_weight 614.09
_space_group_crystal_system monoclinic
_space_group_IT_number 5
_space_group_name_Hall 'C 2y'
_space_group_name_H-M_alt 'C 1 2 1'
_symmetry_space_group_name_Hall 'C 2y'
_symmetry_space_group_name_H-M 'C 1 2 1'
_atom_sites_solution_hydrogens geom
_audit_update_record
;
2017-07-27 deposited with the CCDC.
2017-08-15 downloaded from the CCDC.
;
_cell_angle_alpha 90
_cell_angle_beta 115.098(2)
_cell_angle_gamma 90
_cell_formula_units_Z 2
_cell_length_a 12.6575(11)
_cell_length_b 10.6532(9)
_cell_length_c 11.1899(10)
_cell_measurement_reflns_used 4790
_cell_measurement_temperature 100.(2)
_cell_measurement_theta_max 26.4162
_cell_measurement_theta_min 2.6103
_cell_volume 1366.4(2)
_computing_cell_refinement 'SAINT V8.34A (Bruker AXS Inc., 2013)'
_computing_data_collection 'APEX2 V2014 (Bruker AXS Inc., 2014)'
_computing_data_reduction 'SAINT V8.34A (Bruker AXS Inc., 2013)'
_computing_publication_material 'APEX2 V2014 (Bruker AXS Inc., 2014)'
_computing_structure_refinement 'SHELXL-2014/7 (Sheldrick, 2014)'
_computing_structure_solution 'SHELXS-2014 (Sheldrick, 2014)'
_diffrn_ambient_temperature 100.(2)
_diffrn_detector_area_resol_mean 10.4167
_diffrn_measured_fraction_theta_full 0.999
_diffrn_measured_fraction_theta_max 0.999
_diffrn_measurement_device_type 'Bruker D8 VENTURE'
_diffrn_measurement_method 'omega scans'
_diffrn_radiation_monochromator TRIUMPH
_diffrn_radiation_type MoK\a
_diffrn_radiation_wavelength 0.71073
_diffrn_reflns_av_R_equivalents 0.0242
_diffrn_reflns_av_unetI/netI 0.0263
_diffrn_reflns_limit_h_max 15
_diffrn_reflns_limit_h_min -15
_diffrn_reflns_limit_k_max 13
_diffrn_reflns_limit_k_min -13
_diffrn_reflns_limit_l_max 13
_diffrn_reflns_limit_l_min -13
_diffrn_reflns_number 10738
_diffrn_reflns_theta_full 26.42
_diffrn_reflns_theta_max 26.42
_diffrn_reflns_theta_min 2.61
_diffrn_source 'fine focus sealed tube'
_exptl_absorpt_coefficient_mu 0.901
_exptl_absorpt_correction_T_max 0.94
_exptl_absorpt_correction_T_min 0.86
_exptl_absorpt_correction_type multi-scan
_exptl_absorpt_process_details 'SADABS V2014/5 (Bruker AXS Inc.)'
_exptl_crystal_colour colourless
_exptl_crystal_density_diffrn 1.493
_exptl_crystal_density_method 'not measured'
_exptl_crystal_description prism
_exptl_crystal_F_000 629
_exptl_crystal_size_max 0.395
_exptl_crystal_size_mid 0.145
_exptl_crystal_size_min 0.076
_refine_diff_density_max 0.177
_refine_diff_density_min -0.152
_refine_ls_abs_structure_details 'Refined as an inversion twin.'
_refine_ls_abs_structure_Flack 0.47(3)
_refine_ls_extinction_method none
_refine_ls_goodness_of_fit_ref 1.034
_refine_ls_hydrogen_treatment constr
_refine_ls_matrix_type full
_refine_ls_number_parameters 220
_refine_ls_number_reflns 2812
_refine_ls_number_restraints 2
_refine_ls_restrained_S_all 1.039
_refine_ls_R_factor_all 0.0474
_refine_ls_R_factor_gt 0.0344
_refine_ls_shift/su_max 0.000
_refine_ls_shift/su_mean 0.000
_refine_ls_structure_factor_coef Fsqd
_refine_ls_weighting_details 'w=1/[\s^2^(Fo^2^)+(0.0358P)^2^+0.6309P] where P=(Fo^2^+2Fc^2^)/3'
_refine_ls_weighting_scheme calc
_refine_ls_wR_factor_gt 0.0761
_refine_ls_wR_factor_ref 0.0815
_reflns_number_gt 2359
_reflns_number_total 2812
_reflns_threshold_expression 'I > 2\s(I)'
_cod_data_source_file c7nj02299a2.cif
_cod_data_source_block 10-1_in_C2
_cod_database_code 7056566

loop_
_space_group_symop_operation_xyz
'x, y, z'
'-x, y, -z'
'x+1/2, y+1/2, z'
'-x+1/2, y+1/2, -z'

loop_
_atom_site_type_symbol
_atom_site_label
_atom_site_fract_x
_atom_site_fract_y
_atom_site_fract_z
_atom_site_U_iso_or_equiv
_atom_site_adp_type
_atom_site_calc_flag
_atom_site_refinement_flags_adp
_atom_site_refinement_flags_occupancy
_atom_site_refinement_flags_posn
_atom_site_occupancy
Br Br1A 0.4526(5) 0.4689(7) 0.1324(6) 0.0289(10) Uani d . P . 0.194(3)
F F1A 0.4288(6) 0.4591(10) 0.1527(7) 0.036(2) Uani d . P . 0.806(3)
C C1A 0.0655(3) 0.4488(4) 0.0247(3) 0.0258(9) Uani d . . . 1.0
C C2A 0.1182(3) 0.5453(4) -0.0126(3) 0.0301(9) Uani d . . . 1.0
H H2A 0.0712 0.6101 -0.0681 0.036 Uiso calc U . R 1.0
C C3A 0.2390(3) 0.5495(4) 0.0296(3) 0.0317(9) Uani d . . . 1.0
H H3A 0.2738 0.6164 0.0029 0.038 Uiso calc U . R 1.0
C C4A 0.3058(3) 0.4578(5) 0.1084(3) 0.0305(8) Uani d . . . 1.0
C C4AA 0.2591(3) 0.3580(4) 0.1551(3) 0.0270(9) Uani d . . . 1.0
C C5A 0.3303(4) 0.2654(4) 0.2421(4) 0.0290(10) Uani d . . . 1.0
H H5A 0.4123 0.2666 0.2691 0.035 Uiso calc U . R 1.0
C C6A 0.2812(4) 0.1742(4) 0.2870(4) 0.0339(10) Uani d . . . 1.0
H H6A 0.3299 0.1129 0.3466 0.041 Uiso calc U . R 1.0
C C7A 0.1614(5) 0.1685(4) 0.2479(5) 0.0336(11) Uani d . . . 1.0
H H7A 0.129 0.1043 0.2811 0.04 Uiso calc U . R 1.0
C C8A 0.0895(3) 0.2564(4) 0.1604(3) 0.0296(9) Uani d . . . 1.0
H H8A 0.0075 0.2511 0.1326 0.035 Uiso calc U . R 1.0
C C8AA 0.1362(3) 0.3552(3) 0.1113(3) 0.0249(9) Uani d . . . 1.0
Br Br1B 0.0499(9) 0.5346(13) 0.3685(11) 0.021(2) Uani d . P D 0.081(3)
F F1B 0.0748(4) 0.5450(7) 0.3470(5) 0.0308(13) Uani d . P . 0.919(3)
C C1B 0.4358(3) 0.5504(4) 0.4756(3) 0.0259(8) Uani d . . . 1.0
C C2B 0.3809(3) 0.4558(4) 0.5102(3) 0.0281(9) Uani d . . . 1.0
H H2B 0.4272 0.3907 0.5656 0.034 Uiso calc U . R 1.0
C C3B 0.2595(3) 0.4504(4) 0.4677(3) 0.0297(9) Uani d . . . 1.0
H H3B 0.2241 0.3836 0.4937 0.036 Uiso calc U . R 1.0
C C4B 0.1942(3) 0.5445(4) 0.3881(3) 0.0277(8) Uani d . . D 1.0
C C4AB 0.2416(3) 0.6442(4) 0.3445(3) 0.0253(9) Uani d . . . 1.0
C C5B 0.1718(4) 0.7383(4) 0.2563(4) 0.0292(10) Uani d . . . 1.0
H H5B 0.0895 0.736 0.2267 0.035 Uiso calc U . R 1.0
C C6B 0.2208(3) 0.8322(4) 0.2130(4) 0.0279(9) Uani d . . . 1.0
H H6B 0.1735 0.8954 0.1549 0.034 Uiso calc U . R 1.0
C C7B 0.3430(4) 0.8333(4) 0.2564(5) 0.0294(10) Uani d . . . 1.0
H H7B 0.3777 0.8976 0.2261 0.035 Uiso calc U . R 1.0
C C8B 0.4122(3) 0.7450(4) 0.3401(3) 0.0256(8) Uani d . . . 1.0
H H8B 0.4942 0.7484 0.3672 0.031 Uiso calc U . R 1.0
C C8AB 0.3643(3) 0.6477(3) 0.3880(3) 0.0253(9) Uani d . . . 1.0

loop_
_atom_site_aniso_label
_atom_site_aniso_U_11
_atom_site_aniso_U_22
_atom_site_aniso_U_33
_atom_site_aniso_U_12
_atom_site_aniso_U_13
_atom_site_aniso_U_23
Br1A 0.035(2) 0.0274(17) 0.0201(14) -0.003(2) 0.0075(13) 0.0019(15)
F1A 0.035(3) 0.034(3) 0.034(3) -0.012(3) 0.0103(17) -0.001(3)
C1A 0.0437(18) 0.016(2) 0.0225(17) -0.0055(19) 0.0184(16) -0.0083(17)
C2A 0.047(2) 0.023(2) 0.0178(17) -0.004(2) 0.0116(17) -0.0030(19)
C3A 0.053(2) 0.022(2) 0.027(2) -0.014(2) 0.0244(18) -0.006(2)
C4A 0.041(2) 0.026(2) 0.0268(18) -0.008(3) 0.0166(16) -0.008(3)
C4AA 0.040(2) 0.021(2) 0.0205(18) -0.0023(19) 0.0139(17) -0.0069(18)
C5A 0.042(3) 0.026(2) 0.021(2) 0.003(2) 0.0153(19) -0.0030(19)
C6A 0.055(3) 0.024(2) 0.0259(18) 0.013(2) 0.020(2) 0.0060(18)
C7A 0.054(3) 0.025(2) 0.033(2) 0.009(2) 0.029(2) 0.009(2)
C8A 0.046(2) 0.023(2) 0.0287(18) -0.0020(19) 0.0244(19) 0.0004(19)
C8AA 0.043(2) 0.020(2) 0.0165(16) -0.0028(19) 0.0172(17) -0.0032(17)
Br1B 0.015(3) 0.025(3) 0.021(3) -0.006(4) 0.007(2) 0.001(3)
F1B 0.028(3) 0.032(2) 0.031(2) -0.003(2) 0.0114(15) 0.0005(19)
C1B 0.0419(18) 0.024(2) 0.0128(15) 0.004(2) 0.0125(15) 0.0016(17)
C2B 0.051(2) 0.018(2) 0.0198(16) 0.001(2) 0.0188(16) 0.0030(19)
C3B 0.046(2) 0.024(2) 0.0210(18) -0.003(2) 0.0161(16) 0.0005(19)
C4B 0.037(2) 0.029(2) 0.0212(18) -0.005(3) 0.0168(17) -0.007(2)
C4AB 0.043(2) 0.020(2) 0.0189(17) 0.0003(19) 0.0192(17) -0.0029(17)
C5B 0.038(3) 0.026(2) 0.025(2) 0.001(2) 0.015(2) -0.008(2)
C6B 0.042(2) 0.0213(18) 0.0221(17) 0.0008(19) 0.0148(18) -0.0018(17)
C7B 0.047(3) 0.019(2) 0.027(2) -0.0030(19) 0.020(2) -0.0009(18)
C8B 0.037(2) 0.022(2) 0.0215(17) 0.0035(18) 0.0156(17) -0.0006(18)
C8AB 0.041(2) 0.017(2) 0.0209(17) 0.0013(19) 0.0165(17) -0.0047(18)

loop_
_atom_type_symbol
_atom_type_description
_atom_type_scat_dispersion_real
_atom_type_scat_dispersion_imag
_atom_type_scat_source
C C 0.0033 0.0016 'International Tables Vol C Tables 4.2.6.8 and 6.1.1.4'
H H 0.0000 0.0000 'International Tables Vol C Tables 4.2.6.8 and 6.1.1.4'
F F 0.0171 0.0103 'International Tables Vol C Tables 4.2.6.8 and 6.1.1.4'
Br Br -0.2901 2.4595 'International Tables Vol C Tables 4.2.6.8 and 6.1.1.4'

loop_
_geom_angle_atom_site_label_1
_geom_angle_atom_site_label_2
_geom_angle_atom_site_label_3
_geom_angle_site_symmetry_3
_geom_angle
C2A C1A C8AA . 119.0(3)
C2A C1A C1A 2 119.0(3)
C8AA C1A C1A 2 121.9(3)
C1A C2A C3A . 121.4(4)
C1A C2A H2A . 119.3
C3A C2A H2A . 119.3
C4A C3A C2A . 119.4(4)
C4A C3A H3A . 120.3
C2A C3A H3A . 120.3
C3A C4A C4AA . 122.7(3)
C3A C4A F1A . 120.8(5)
C4AA C4A F1A . 116.4(5)
C3A C4A Br1A . 112.2(4)
C4AA C4A Br1A . 124.8(4)
F1A C4A Br1A . 11.0(4)
C5A C4AA C8AA . 120.7(3)
C5A C4AA C4A . 122.2(4)
C8AA C4AA C4A . 117.1(3)
C6A C5A C4AA . 119.7(4)
C6A C5A H5A . 120.1
C4AA C5A H5A . 120.1
C5A C6A C7A . 121.6(4)
C5A C6A H6A . 119.2
C7A C6A H6A . 119.2
C8A C7A C6A . 119.7(4)
C8A C7A H7A . 120.1
C6A C7A H7A . 120.1
C7A C8A C8AA . 121.2(4)
C7A C8A H8A . 119.4
C8AA C8A H8A . 119.4
C1A C8AA C4AA . 120.3(3)
C1A C8AA C8A . 122.6(3)
C4AA C8AA C8A . 117.1(3)
C2B C1B C8AB . 118.1(3)
C2B C1B C1B 2_656 120.4(3)
C8AB C1B C1B 2_656 121.5(3)
C1B C2B C3B . 123.3(4)
C1B C2B H2B . 118.4
C3B C2B H2B . 118.4
C4B C3B C2B . 117.7(4)
C4B C3B H3B . 121.2
C2B C3B H3B . 121.2
C3B C4B F1B . 119.7(4)
C3B C4B C4AB . 123.6(3)
F1B C4B C4AB . 116.7(4)
C3B C4B Br1B . 110.4(5)
F1B C4B Br1B . 11.6(5)
C4AB C4B Br1B . 125.4(5)
C4B C4AB C8AB . 117.9(3)
C4B C4AB C5B . 122.9(4)
C8AB C4AB C5B . 119.2(3)
C6B C5B C4AB . 121.3(4)
C6B C5B H5B . 119.3
C4AB C5B H5B . 119.3
C5B C6B C7B . 118.6(4)
C5B C6B H6B . 120.7
C7B C6B H6B . 120.7
C8B C7B C6B . 121.7(4)
C8B C7B H7B . 119.1
C6B C7B H7B . 119.1
C7B C8B C8AB . 121.0(3)
C7B C8B H8B . 119.5
C8AB C8B H8B . 119.5
C8B C8AB C4AB . 118.2(3)
C8B C8AB C1B . 122.3(3)
C4AB C8AB C1B . 119.5(3)

loop_
_geom_bond_atom_site_label_1
_geom_bond_atom_site_label_2
_geom_bond_site_symmetry_2
_geom_bond_distance
Br1A C4A . 1.765(6)
F1A C4A . 1.420(8)
C1A C2A . 1.382(5)
C1A C8AA . 1.414(5)
C1A C1A 2 1.510(7)
C2A C3A . 1.398(5)
C2A H2A . 0.95
C3A C4A . 1.347(6)
C3A H3A . 0.95
C4A C4AA . 1.420(5)
C4AA C5A . 1.411(6)
C4AA C8AA . 1.419(5)
C5A C6A . 1.360(6)
C5A H5A . 0.95
C6A C7A . 1.390(6)
C6A H6A . 0.95
C7A C8A . 1.381(6)
C7A H7A . 0.95
C8A C8AA . 1.427(5)
C8A H8A . 0.95
Br1B C4B . 1.748(9)
F1B C4B . 1.380(6)
C1B C2B . 1.370(6)
C1B C8AB . 1.450(5)
C1B C1B 2_656 1.478(7)
C2B C3B . 1.403(5)
C2B H2B . 0.95
C3B C4B . 1.363(5)
C3B H3B . 0.95
C4B C4AB . 1.404(5)
C4AB C8AB . 1.418(5)
C4AB C5B . 1.421(6)
C5B C6B . 1.370(6)
C5B H5B . 0.95
C6B C7B . 1.411(6)
C6B H6B . 0.95
C7B C8B . 1.354(6)
C7B H7B . 0.95
C8B C8AB . 1.416(5)
C8B H8B . 0.95

loop_
_geom_torsion_atom_site_label_1
_geom_torsion_atom_site_label_2
_geom_torsion_atom_site_label_3
_geom_torsion_atom_site_label_4
_geom_torsion_site_symmetry_1
_geom_torsion
C8AA C1A C2A C3A . 2.3(5)
C1A C1A C2A C3A 2 -179.6(3)
C1A C2A C3A C4A . -0.1(5)
C2A C3A C4A C4AA . -2.3(5)
C2A C3A C4A F1A . 179.8(5)
C2A C3A C4A Br1A . 172.1(4)
C3A C4A C4AA C5A . -177.3(4)
F1A C4A C4AA C5A . 0.7(6)
Br1A C4A C4AA C5A . 9.0(6)
C3A C4A C4AA C8AA . 2.2(5)
F1A C4A C4AA C8AA . -179.7(5)
Br1A C4A C4AA C8AA . -171.4(4)
C8AA C4AA C5A C6A . -1.7(6)
C4A C4AA C5A C6A . 177.9(3)
C4AA C5A C6A C7A . 1.0(6)
C5A C6A C7A C8A . 0.5(6)
C6A C7A C8A C8AA . -1.3(6)
C2A C1A C8AA C4AA . -2.3(5)
C1A C1A C8AA C4AA 2 179.7(3)
C2A C1A C8AA C8A . 176.4(3)
C1A C1A C8AA C8A 2 -1.6(5)
C5A C4AA C8AA C1A . 179.7(4)
C4A C4AA C8AA C1A . 0.1(5)
C5A C4AA C8AA C8A . 0.9(5)
C4A C4AA C8AA C8A . -178.7(3)
C7A C8A C8AA C1A . -178.1(4)
C7A C8A C8AA C4AA . 0.6(5)
C8AB C1B C2B C3B . -1.7(5)
C1B C1B C2B C3B 2_656 179.8(3)
C1B C2B C3B C4B . 0.1(5)
C2B C3B C4B F1B . -178.1(4)
C2B C3B C4B C4AB . 1.4(5)
C2B C3B C4B Br1B . -170.4(5)
C3B C4B C4AB C8AB . -1.2(5)
F1B C4B C4AB C8AB . 178.4(4)
Br1B C4B C4AB C8AB . 169.3(5)
C3B C4B C4AB C5B . 176.9(4)
F1B C4B C4AB C5B . -3.6(6)
Br1B C4B C4AB C5B . -12.6(7)
C4B C4AB C5B C6B . -178.2(3)
C8AB C4AB C5B C6B . -0.2(6)
C4AB C5B C6B C7B . 0.8(5)
C5B C6B C7B C8B . -0.7(5)
C6B C7B C8B C8AB . -0.2(6)
C7B C8B C8AB C4AB . 0.8(5)
C7B C8B C8AB C1B . 178.7(4)
C4B C4AB C8AB C8B . 177.4(3)
C5B C4AB C8AB C8B . -0.7(5)
C4B C4AB C8AB C1B . -0.5(5)
C5B C4AB C8AB C1B . -178.6(4)
C2B C1B C8AB C8B . -176.0(3)
C1B C1B C8AB C8B 2_656 2.5(5)
C2B C1B C8AB C4AB . 1.8(5)
C1B C1B C8AB C4AB 2_656 -179.6(3)
